data_2221772
loop_
_publ_author_name
'Healy, Peter C.'
'Loughrey, Bradley T.'
'Williams, Michael L.'

_publ_section_title
;Bis[<i>cis</i>-bis(diphenylphosphino)ethene-<i>{\k</i>}^2^<i>P</i>,<i>P</i>']copper(I)
 tetrafluoridoborate ethanol solvate
;
_journal_coeditor_code NG2567
_journal_issue 5
_journal_name_full 'Acta Crystallographica Section E'
_journal_page_first m500
_journal_page_last m501
_journal_paper_doi 10.1107/S1600536809012707
_journal_volume 65
_journal_year 2009
_chemical_formula_iupac '[Cu (C26 H22 P2)2] B F4, C2 H6 O'
_chemical_formula_moiety 'C52 H44 Cu P4 +, B F4 -, C2 H6 O'
_chemical_formula_sum 'C54 H50 B Cu F4 O P4'
_chemical_formula_weight 989.18
_chemical_name_systematic
;
Bis[<i>cis</i>-bis(diphenylphosphino)ethene-\k^2^<i>P</i>,<i>P</i>']copper(I)
tetrafluoridoborate ethanol solvate
;
_space_group_IT_number 19
_symmetry_cell_setting orthorhombic
_symmetry_space_group_name_Hall 'P 2ac 2ab'
_symmetry_space_group_name_H-M 'P 21 21 21'
_atom_sites_solution_hydrogens geom
_atom_sites_solution_primary direct
_atom_sites_solution_secondary difmap
_cell_angle_alpha 90
_cell_angle_beta 90
_cell_angle_gamma 90
_cell_formula_units_Z 4
_cell_length_a 14.147(2)
_cell_length_b 16.5719(11)
_cell_length_c 20.9536(13)
_cell_measurement_reflns_used 8876
_cell_measurement_temperature 223
_cell_measurement_theta_max 24.9996
_cell_measurement_theta_min 2.9204
_cell_volume 4912.4(8)
_computing_cell_refinement 'CrysAlis RED (Oxford Diffraction, 2007)'
_computing_data_collection 'CrysAlis CCD (Oxford Diffraction, 2007)'
_computing_data_reduction 'CrysAlis RED (Oxford Diffraction, 2007)'
_computing_molecular_graphics 'ORTEP-3 for Windows (Farrugia, 1997)'
_computing_publication_material 'PLATON (Spek, 2009)'
_computing_structure_refinement 'SHELXL97 (Sheldrick, 2008)'
_computing_structure_solution 'SIR-97 (Altomare <i>et al.</i>,  1999)'
_diffrn_ambient_temperature 223
_diffrn_detector_area_resol_mean 16.0774
_diffrn_measured_fraction_theta_full 0.990
_diffrn_measured_fraction_theta_max 0.990
_diffrn_measurement_device_type 'Oxford Diffraction GEMINI S Ultra'
_diffrn_measurement_method '\w and \f'
_diffrn_radiation_monochromator graphite
_diffrn_radiation_source 'Enhance (Mo) X-ray Source'
_diffrn_radiation_type MoK\a
_diffrn_radiation_wavelength 0.71070
_diffrn_reflns_av_R_equivalents 0.0309
_diffrn_reflns_av_sigmaI/netI 0.0433
_diffrn_reflns_limit_h_max 15
_diffrn_reflns_limit_h_min -16
_diffrn_reflns_limit_k_max 12
_diffrn_reflns_limit_k_min -19
_diffrn_reflns_limit_l_max 23
_diffrn_reflns_limit_l_min -24
_diffrn_reflns_number 18204
_diffrn_reflns_reduction_process
;
;
_diffrn_reflns_theta_full 25.12
_diffrn_reflns_theta_max 25.12
_diffrn_reflns_theta_min 3.01
_diffrn_standards_decay_% 0
_diffrn_standards_number 0
_exptl_absorpt_coefficient_mu 0.628
_exptl_absorpt_correction_T_max 0.859
_exptl_absorpt_correction_T_min 0.824
_exptl_absorpt_correction_type multi-scan
_exptl_absorpt_process_details '(CrysAlis RED; Oxford Diffraction, 2007)'
_exptl_crystal_colour colorless
_exptl_crystal_density_diffrn 1.329
_exptl_crystal_density_method 'not measured'
_exptl_crystal_description prism
_exptl_crystal_F_000 2048
_exptl_crystal_size_max 0.320
_exptl_crystal_size_mid 0.320
_exptl_crystal_size_min 0.250
_refine_diff_density_max 0.601
_refine_diff_density_min -0.322
_refine_ls_abs_structure_details
;
Flack (1983), 3798 Friedel pairs
;
_refine_ls_abs_structure_Flack -0.003(12)
_refine_ls_extinction_method none
_refine_ls_goodness_of_fit_ref 0.986
_refine_ls_hydrogen_treatment constr
_refine_ls_matrix_type full
_refine_ls_number_parameters 580
_refine_ls_number_reflns 8649
_refine_ls_number_restraints 0
_refine_ls_restrained_S_all 0.986
_refine_ls_R_factor_all 0.0500
_refine_ls_R_factor_gt 0.0413
_refine_ls_shift/su_max 0.001
_refine_ls_shift/su_mean 0.000
_refine_ls_structure_factor_coef Fsqd
_refine_ls_weighting_details 'calc w=1/[\s^2^(Fo^2^)+(0.0739P)^2^]         where P=(Fo^2^+2Fc^2^)/3'
_refine_ls_weighting_scheme calc
_refine_ls_wR_factor_gt 0.1052
_refine_ls_wR_factor_ref 0.1084
_reflns_number_gt 7257
_reflns_number_total 8649
_reflns_threshold_expression I>2\s(I)
_cod_data_source_file ng2567.cif
_cod_data_source_block I
_cod_depositor_comments
;
The following automatic conversions were performed:
'_symmetry_cell_setting' value 'Orthorhombic' changed to 'orthorhombic'
according to '/home/saulius/struct/CIF-dictionaries/cif_core.dic'
dictionary named 'cif_core.dic' version 2.4.1 from
2010-06-29.

'_exptl_absorpt_correction_type' value 'Multi-scan' changed
to 'multi-scan' according to
'/home/saulius/struct/CIF-dictionaries/cif_core.dic' dictionary named
'cif_core.dic' version 2.4.1 from 2010-06-29.

Automatic conversion script
Id: cif_fix_enum 1527 2010-12-29 10:47:43Z saulius 

The following automatic conversions were performed:

'_symmetry_cell_setting' value 'Orthorhombic' changed to
'orthorhombic' according to
/home/saulius/struct/CIF-dictionaries/cif_core.dic dictionary named
'cif_core.dic' version 2.4.1 from
2010-06-29.

'_exptl_absorpt_correction_type' value 'Multi-scan'
changed to 'multi-scan' according to
/home/saulius/struct/CIF-dictionaries/cif_core.dic dictionary named
'cif_core.dic' version 2.4.1 from 2010-06-29.

Automatic conversion script
Id: cif_fix_values 1715 2011-07-08 13:25:40Z adriana 
;
_cod_database_code 2221772
_cod_database_fobs_code 2221772

loop_
_symmetry_equiv_pos_site_id
_symmetry_equiv_pos_as_xyz
1 x,y,z
2 1/2-x,-y,1/2+z
3 1/2+x,1/2-y,-z
4 -x,1/2+y,1/2-z

loop_
_atom_site_aniso_label
_atom_site_aniso_U_11
_atom_site_aniso_U_22
_atom_site_aniso_U_33
_atom_site_aniso_U_12
_atom_site_aniso_U_13
_atom_site_aniso_U_23
Cu 0.0238(2) 0.0345(2) 0.0341(2) 0.0010(2) 0.0012(2) -0.0039(2)
P1 0.0287(5) 0.0403(5) 0.0356(5) 0.0067(4) 0.0004(4) -0.0073(4)
P2 0.0292(4) 0.0369(5) 0.0368(4) -0.0038(4) 0.0044(4) -0.0044(4)
P3 0.0292(4) 0.0324(5) 0.0302(4) -0.0011(4) 0.0001(4) -0.0004(3)
P4 0.0258(4) 0.0373(5) 0.0309(4) 0.0031(4) 0.0008(3) -0.0004(3)
C111 0.030(2) 0.073(3) 0.0313(18) 0.016(2) 0.0013(16) -0.0042(17)
C112 0.052(3) 0.109(4) 0.049(2) 0.015(3) -0.012(2) -0.019(3)
C113 0.069(4) 0.175(7) 0.033(2) 0.006(4) -0.006(2) -0.007(3)
C114 0.063(4) 0.152(6) 0.059(3) 0.030(4) 0.010(3) 0.035(4)
C115 0.066(3) 0.113(4) 0.067(3) 0.036(3) 0.021(3) 0.035(3)
C116 0.059(3) 0.067(3) 0.039(2) 0.013(2) 0.0067(19) 0.0075(18)
C121 0.052(2) 0.039(2) 0.0286(17) 0.0124(19) 0.0032(18) -0.0014(14)
C122 0.067(3) 0.067(3) 0.060(3) 0.017(3) -0.011(2) -0.025(2)
C123 0.087(4) 0.078(4) 0.078(4) 0.014(3) -0.021(3) -0.034(3)
C124 0.136(6) 0.062(3) 0.040(2) 0.036(4) 0.002(3) -0.016(2)
C125 0.087(4) 0.064(3) 0.056(3) 0.020(3) 0.025(3) -0.010(2)
C126 0.063(3) 0.048(2) 0.045(2) 0.006(2) 0.013(2) -0.0021(18)
C131 0.0241(18) 0.061(3) 0.066(3) 0.0063(17) 0.0036(17) -0.016(2)
C211 0.029(2) 0.068(3) 0.046(2) -0.0127(19) 0.0020(17) 0.013(2)
C212 0.051(3) 0.110(4) 0.045(2) -0.028(3) 0.006(2) 0.004(2)
C213 0.078(4) 0.210(9) 0.041(3) -0.064(5) 0.003(3) 0.028(4)
C214 0.049(3) 0.193(8) 0.066(4) -0.029(4) -0.004(3) 0.071(5)
C215 0.045(3) 0.115(5) 0.119(5) 0.005(3) 0.007(3) 0.072(4)
C216 0.045(2) 0.076(4) 0.067(3) -0.001(2) 0.009(2) 0.024(2)
C221 0.045(2) 0.0310(19) 0.0344(17) -0.0031(16) 0.0002(17) 0.0037(14)
C222 0.054(2) 0.046(2) 0.048(2) -0.006(2) 0.0079(19) -0.0105(18)
C223 0.082(4) 0.063(3) 0.053(3) -0.003(3) 0.025(2) -0.011(2)
C224 0.103(4) 0.047(3) 0.045(2) -0.014(3) -0.003(3) -0.0107(18)
C225 0.074(3) 0.054(3) 0.058(3) -0.021(2) -0.013(2) -0.008(2)
C226 0.051(2) 0.053(3) 0.054(2) -0.011(2) -0.003(2) -0.007(2)
C231 0.034(2) 0.059(3) 0.055(2) -0.0118(18) 0.0073(18) -0.014(2)
C311 0.0338(19) 0.0351(19) 0.0392(19) -0.0023(16) 0.0033(16) -0.0013(15)
C312 0.082(3) 0.040(2) 0.052(2) -0.017(2) -0.016(2) -0.0042(18)
C313 0.098(4) 0.054(3) 0.080(3) -0.018(3) -0.014(3) -0.023(3)
C314 0.080(3) 0.036(2) 0.078(3) -0.008(2) 0.009(3) 0.002(2)
C315 0.068(3) 0.037(2) 0.061(3) 0.000(2) 0.003(2) 0.004(2)
C316 0.051(2) 0.032(2) 0.046(2) -0.0009(17) -0.0049(17) -0.0016(16)
C321 0.0438(19) 0.0275(19) 0.0288(16) 0.0029(16) 0.0019(15) 0.0008(13)
C322 0.048(2) 0.046(2) 0.041(2) -0.0019(18) -0.0024(17) -0.0011(16)
C323 0.072(3) 0.051(3) 0.041(2) -0.001(2) -0.014(2) -0.0109(19)
C324 0.080(3) 0.046(2) 0.033(2) 0.007(2) -0.001(2) -0.0043(16)
C325 0.073(3) 0.040(2) 0.0410(19) 0.003(2) 0.0122(19) 0.0074(17)
C326 0.051(2) 0.037(2) 0.0389(19) -0.0021(17) 0.0036(16) 0.0025(16)
C331 0.0279(18) 0.049(2) 0.0391(19) 0.0044(16) 0.0049(14) -0.0003(16)
C411 0.0272(18) 0.038(2) 0.0442(19) 0.0068(15) 0.0027(15) 0.0047(15)
C412 0.048(2) 0.052(3) 0.055(2) 0.012(2) -0.0040(19) -0.0080(19)
C413 0.068(3) 0.045(3) 0.091(4) 0.015(2) -0.011(3) -0.012(2)
C414 0.049(3) 0.044(3) 0.113(4) 0.008(2) 0.022(3) 0.013(3)
C415 0.060(3) 0.063(3) 0.067(3) 0.015(2) 0.020(2) 0.027(2)
C416 0.056(3) 0.048(2) 0.046(2) 0.014(2) 0.0111(19) 0.0098(18)
C421 0.038(2) 0.044(2) 0.0309(17) 0.0022(16) -0.0035(14) -0.0026(14)
C422 0.045(2) 0.085(3) 0.050(2) 0.012(2) -0.0030(18) -0.025(2)
C423 0.063(3) 0.110(5) 0.053(3) 0.015(3) -0.002(2) -0.027(3)
C424 0.084(4) 0.069(3) 0.045(2) -0.003(3) -0.012(2) -0.019(2)
C425 0.062(3) 0.079(3) 0.060(3) -0.017(3) -0.019(2) -0.010(2)
C426 0.046(2) 0.066(3) 0.047(2) -0.005(2) -0.0038(18) -0.0040(19)
C431 0.0237(15) 0.052(2) 0.0424(18) 0.0074(18) 0.0013(13) 0.0037(17)
O1 0.113(4) 0.196(6) 0.139(4) -0.048(4) 0.033(3) -0.065(4)
F1 0.168(6) 0.134(4) 0.537(13) 0.075(4) 0.217(7) 0.132(6)
F2 0.084(3) 0.161(5) 0.286(7) -0.022(3) 0.072(4) -0.036(5)
F3 0.145(4) 0.180(5) 0.215(5) 0.021(4) 0.096(4) 0.071(5)
F4 0.133(4) 0.229(7) 0.219(6) -0.014(4) -0.051(4) 0.051(5)
B 0.018(2) 0.157(7) 0.150(6) 0.004(4) 0.006(3) 0.106(6)

loop_
_atom_site_type_symbol
_atom_site_label
_atom_site_fract_x
_atom_site_fract_y
_atom_site_fract_z
_atom_site_U_iso_or_equiv
_atom_site_thermal_displace_type
_atom_site_calc_flag
_atom_site_refinement_flags
_atom_site_occupancy
Cu Cu 0.81847(3) 0.00134(2) 0.36373(2) 0.03080(10) Uani . . 1.000
P P1 0.69652(6) 0.09021(6) 0.37345(4) 0.0349(3) Uani . . 1.000
P P2 0.71346(6) -0.10238(6) 0.36133(4) 0.0343(3) Uani . . 1.000
P P3 0.92358(6) 0.04648(5) 0.28923(4) 0.0306(3) Uani . . 1.000
P P4 0.94056(6) -0.02611(5) 0.43175(4) 0.0313(3) Uani . . 1.000
C C111 0.6711(3) 0.1520(3) 0.30246(16) 0.0448(13) Uani . . 1.000
C C112 0.6509(3) 0.1130(3) 0.2451(2) 0.0700(18) Uani . . 1.000
C C113 0.6366(4) 0.1602(5) 0.1899(2) 0.092(3) Uani . . 1.000
C C114 0.6426(4) 0.2416(5) 0.1922(3) 0.091(3) Uani . . 1.000
C C115 0.6611(4) 0.2795(4) 0.2482(3) 0.0820(19) Uani . . 1.000
C C116 0.6764(3) 0.2352(3) 0.30327(17) 0.0550(16) Uani . . 1.000
C C121 0.6800(3) 0.1617(2) 0.43856(15) 0.0399(11) Uani . . 1.000
C C122 0.7587(4) 0.1953(3) 0.4664(2) 0.0647(17) Uani . . 1.000
C C123 0.7491(4) 0.2558(4) 0.5120(3) 0.081(2) Uani . . 1.000
C C124 0.6629(5) 0.2784(3) 0.53131(19) 0.079(2) Uani . . 1.000
C C125 0.5843(4) 0.2465(3) 0.5055(2) 0.0690(19) Uani . . 1.000
C C126 0.5919(3) 0.1870(3) 0.45849(19) 0.0520(14) Uani . . 1.000
C C131 0.5934(3) 0.0255(3) 0.3763(2) 0.0504(15) Uani . . 1.000
C C211 0.7110(3) -0.1674(3) 0.43170(18) 0.0477(14) Uani . . 1.000
C C212 0.7035(3) -0.1306(3) 0.4906(2) 0.0687(18) Uani . . 1.000
C C213 0.7052(4) -0.1750(6) 0.5461(2) 0.110(3) Uani . . 1.000
C C214 0.7143(4) -0.2562(6) 0.5434(3) 0.103(3) Uani . . 1.000
C C215 0.7229(4) -0.2954(4) 0.4854(3) 0.093(3) Uani . . 1.000
C C216 0.7217(3) -0.2493(3) 0.4287(2) 0.0627(18) Uani . . 1.000
C C221 0.7001(3) -0.1710(2) 0.29441(15) 0.0368(11) Uani . . 1.000
C C222 0.7789(3) -0.1921(2) 0.25936(19) 0.0493(12) Uani . . 1.000
C C223 0.7721(4) -0.2460(3) 0.2086(2) 0.0660(19) Uani . . 1.000
C C224 0.6864(4) -0.2789(3) 0.19210(19) 0.0650(18) Uani . . 1.000
C C225 0.6083(4) -0.2588(3) 0.2263(2) 0.0620(17) Uani . . 1.000
C C226 0.6143(3) -0.2052(3) 0.2770(2) 0.0527(14) Uani . . 1.000
C C231 0.5998(3) -0.0527(3) 0.3700(2) 0.0493(14) Uani . . 1.000
C C311 0.9274(3) 0.1571(2) 0.28494(16) 0.0360(11) Uani . . 1.000
C C312 0.9530(4) 0.2000(2) 0.33843(19) 0.0580(14) Uani . . 1.000
C C313 0.9482(4) 0.2831(3) 0.3383(2) 0.0773(19) Uani . . 1.000
C C314 0.9186(4) 0.3241(3) 0.2847(2) 0.0647(16) Uani . . 1.000
C C315 0.8954(3) 0.2820(3) 0.2316(2) 0.0553(16) Uani . . 1.000
C C316 0.8991(3) 0.1984(2) 0.23125(17) 0.0430(12) Uani . . 1.000
C C321 0.9378(2) 0.01646(19) 0.20539(14) 0.0334(10) Uani . . 1.000
C C322 0.8658(3) -0.0235(2) 0.17519(17) 0.0450(12) Uani . . 1.000
C C323 0.8760(3) -0.0481(3) 0.11160(18) 0.0547(16) Uani . . 1.000
C C324 0.9573(3) -0.0296(2) 0.07897(17) 0.0530(14) Uani . . 1.000
C C325 1.0295(3) 0.0097(3) 0.10925(17) 0.0513(14) Uani . . 1.000
C C326 1.0200(3) 0.0335(2) 0.17224(16) 0.0423(11) Uani . . 1.000
C C331 1.0380(2) 0.0223(2) 0.32486(16) 0.0387(11) Uani . . 1.000
C C411 0.9581(2) -0.1319(2) 0.45297(17) 0.0365(11) Uani . . 1.000
C C412 0.9580(3) -0.1879(3) 0.40355(19) 0.0517(14) Uani . . 1.000
C C413 0.9655(4) -0.2689(3) 0.4161(3) 0.0680(19) Uani . . 1.000
C C414 0.9729(3) -0.2951(3) 0.4785(3) 0.0687(19) Uani . . 1.000
C C415 0.9750(3) -0.2406(3) 0.5272(2) 0.0633(17) Uani . . 1.000
C C416 0.9684(3) -0.1592(3) 0.51499(18) 0.0500(14) Uani . . 1.000
C C421 0.9642(3) 0.0276(2) 0.50622(15) 0.0376(11) Uani . . 1.000
C C422 0.8886(3) 0.0501(3) 0.5431(2) 0.0600(14) Uani . . 1.000
C C423 0.9031(4) 0.0894(4) 0.6010(2) 0.075(2) Uani . . 1.000
C C424 0.9920(4) 0.1067(3) 0.62089(19) 0.0660(18) Uani . . 1.000
C C425 1.0681(4) 0.0827(3) 0.5849(2) 0.0670(17) Uani . . 1.000
C C426 1.0560(3) 0.0430(3) 0.52687(18) 0.0530(14) Uani . . 1.000
C C431 1.0445(2) -0.0075(3) 0.38339(15) 0.0394(10) Uani . . 1.000
O O1 0.2511(4) -0.0101(5) 0.2593(3) 0.149(3) Uani . . 1.000
C C1 0.3146(9) 0.0317(7) 0.2194(5) 0.166(4) Uiso . . 1.000
C C2 0.2957(11) 0.0668(9) 0.1717(7) 0.106(4) Uiso . . 0.500
C C3 0.3925(19) 0.0228(16) 0.2408(11) 0.195(9) Uiso . . 0.500
F F1 0.3819(5) -0.0475(4) 0.4200(5) 0.280(5) Uani . . 1.000
F F2 0.3857(3) 0.0782(3) 0.4354(3) 0.177(3) Uani . . 1.000
F F3 0.2782(4) -0.0018(4) 0.4846(3) 0.180(3) Uani . . 1.000
F F4 0.2657(4) 0.0418(4) 0.3960(3) 0.194(3) Uani . . 1.000
B B 0.3308(3) 0.0080(6) 0.4313(4) 0.108(3) Uani . . 1.000
H H112 0.64680 0.05590 0.24330 0.0840 Uiso . . 1.000
H H113 0.62260 0.13440 0.15050 0.1100 Uiso . . 1.000
H H114 0.63370 0.27250 0.15440 0.1090 Uiso . . 1.000
H H115 0.66370 0.33680 0.24970 0.0980 Uiso . . 1.000
H H116 0.69050 0.26220 0.34210 0.0660 Uiso . . 1.000
H H122 0.81990 0.17710 0.45450 0.0780 Uiso . . 1.000
H H123 0.80370 0.28100 0.52930 0.0970 Uiso . . 1.000
H H124 0.65720 0.31780 0.56400 0.0950 Uiso . . 1.000
H H125 0.52380 0.26440 0.51920 0.0830 Uiso . . 1.000
H H126 0.53660 0.16400 0.44030 0.0620 Uiso . . 1.000
H H131 0.53290 0.04910 0.38260 0.0600 Uiso . . 1.000
H H212 0.69720 -0.07360 0.49290 0.0830 Uiso . . 1.000
H H213 0.70000 -0.14870 0.58620 0.1320 Uiso . . 1.000
H H214 0.71490 -0.28670 0.58180 0.1230 Uiso . . 1.000
H H215 0.72940 -0.35240 0.48370 0.1110 Uiso . . 1.000
H H216 0.72840 -0.27520 0.38840 0.0760 Uiso . . 1.000
H H222 0.83860 -0.16950 0.27000 0.0590 Uiso . . 1.000
H H223 0.82710 -0.26010 0.18510 0.0790 Uiso . . 1.000
H H224 0.68190 -0.31530 0.15720 0.0780 Uiso . . 1.000
H H225 0.54890 -0.28180 0.21540 0.0740 Uiso . . 1.000
H H226 0.55880 -0.19160 0.30020 0.0630 Uiso . . 1.000
H H231 0.54380 -0.08430 0.36980 0.0590 Uiso . . 1.000
H H312 0.97410 0.17230 0.37550 0.0700 Uiso . . 1.000
H H313 0.96530 0.31230 0.37560 0.0930 Uiso . . 1.000
H H314 0.91470 0.38140 0.28490 0.0780 Uiso . . 1.000
H H315 0.87630 0.31010 0.19430 0.0660 Uiso . . 1.000
H H316 0.88220 0.16950 0.19380 0.0520 Uiso . . 1.000
H H322 0.80880 -0.03460 0.19740 0.0540 Uiso . . 1.000
H H323 0.82690 -0.07730 0.09120 0.0660 Uiso . . 1.000
H H324 0.96340 -0.04420 0.03530 0.0640 Uiso . . 1.000
H H325 1.08640 0.02080 0.08690 0.0620 Uiso . . 1.000
H H326 1.07000 0.06160 0.19280 0.0510 Uiso . . 1.000
H H331 1.09400 0.03130 0.30090 0.0460 Uiso . . 1.000
H H412 0.95260 -0.16980 0.36070 0.0620 Uiso . . 1.000
H H413 0.96560 -0.30690 0.38210 0.0810 Uiso . . 1.000
H H414 0.97660 -0.35110 0.48750 0.0830 Uiso . . 1.000
H H415 0.98100 -0.25900 0.56990 0.0760 Uiso . . 1.000
H H416 0.97090 -0.12170 0.54920 0.0600 Uiso . . 1.000
H H422 0.82610 0.03880 0.52910 0.0720 Uiso . . 1.000
H H423 0.85050 0.10410 0.62660 0.0900 Uiso . . 1.000
H H424 1.00160 0.13540 0.65960 0.0790 Uiso . . 1.000
H H425 1.13020 0.09330 0.60000 0.0810 Uiso . . 1.000
H H426 1.10890 0.02690 0.50210 0.0630 Uiso . . 1.000
H H431 1.10510 -0.01940 0.40040 0.0470 Uiso . . 1.000
H H1 0.25560 0.00560 0.29910 0.1610 Uiso . . 1.000
H H2 0.25760 0.11240 0.18180 0.1270 Uiso . . 0.500
H H3 0.35220 0.08420 0.15160 0.1270 Uiso . . 0.500
H H4 0.26190 0.03200 0.14400 0.1270 Uiso . . 0.500
H H5 0.39020 0.01980 0.28570 0.2330 Uiso . . 0.500
H H6 0.42000 -0.02480 0.22380 0.2330 Uiso . . 0.500
H H7 0.43090 0.06820 0.22860 0.2330 Uiso . . 0.500
H H8 0.31070 0.01190 0.17710 0.1980 Uiso . . 0.500
H H9 0.29950 0.08810 0.21940 0.1980 Uiso . . 0.500
H H10 0.34180 0.07180 0.24620 0.1980 Uiso . . 0.500
H H11 0.36040 -0.00660 0.20770 0.1980 Uiso . . 0.500

loop_
_atom_type_symbol
_atom_type_description
_atom_type_scat_dispersion_real
_atom_type_scat_dispersion_imag
_atom_type_scat_source
P P 0.1023 0.0942 'International Tables Vol C Tables 4.2.6.8 and 6.1.1.4'
O O 0.0106 0.0060 'International Tables Vol C Tables 4.2.6.8 and 6.1.1.4'
F F 0.0171 0.0103 'International Tables Vol C Tables 4.2.6.8 and 6.1.1.4'
Cu Cu 0.3201 1.2651 'International Tables Vol C Tables 4.2.6.8 and 6.1.1.4'
B B 0.0013 0.0007 'International Tables Vol C Tables 4.2.6.8 and 6.1.1.4'
H H 0.0000 0.0000 'International Tables Vol C Tables 4.2.6.8 and 6.1.1.4'
C C 0.0033 0.0016 'International Tables Vol C Tables 4.2.6.8 and 6.1.1.4'

loop_
_geom_angle_atom_site_label_1
_geom_angle_atom_site_label_2
_geom_angle_atom_site_label_3
_geom_angle_site_symmetry_1
_geom_angle_site_symmetry_2
_geom_angle_site_symmetry_3
_geom_angle
_geom_angle_publ_flag
P1 Cu P2 . . . 89.76(4) yes
P1 Cu P3 . . . 110.05(3) yes
P1 Cu P4 . . . 130.20(3) yes
P2 Cu P3 . . . 131.21(3) yes
P2 Cu P4 . . . 110.94(3) yes
P3 Cu P4 . . . 89.97(3) yes
Cu P1 C111 . . . 115.80(14) no
Cu P1 C121 . . . 125.78(13) no
Cu P1 C131 . . . 103.31(16) no
C111 P1 C121 . . . 102.61(18) no
C111 P1 C131 . . . 101.5(2) no
C121 P1 C131 . . . 104.89(19) no
Cu P2 C211 . . . 116.16(14) no
Cu P2 C221 . . . 123.99(13) no
Cu P2 C231 . . . 103.52(16) no
C211 P2 C221 . . . 104.60(18) no
C211 P2 C231 . . . 99.8(2) no
C221 P2 C231 . . . 105.6(2) no
Cu P3 C311 . . . 112.33(13) no
Cu P3 C321 . . . 129.55(10) no
Cu P3 C331 . . . 103.06(11) no
C311 P3 C321 . . . 102.73(15) no
C311 P3 C331 . . . 102.29(17) no
C321 P3 C331 . . . 103.56(14) no
Cu P4 C411 . . . 116.48(11) no
Cu P4 C421 . . . 125.03(13) no
Cu P4 C431 . . . 103.34(11) no
C411 P4 C421 . . . 103.59(16) no
C411 P4 C431 . . . 100.91(18) no
C421 P4 C431 . . . 104.25(18) no
C1 O1 H1 . . . 112.00 no
P1 C111 C112 . . . 118.6(4) no
C112 C111 C116 . . . 119.0(4) no
P1 C111 C116 . . . 122.3(3) no
C111 C112 C113 . . . 118.6(5) no
C112 C113 C114 . . . 121.0(5) no
C113 C114 C115 . . . 120.3(6) no
C114 C115 C116 . . . 120.4(6) no
C111 C116 C115 . . . 120.7(4) no
P1 C121 C122 . . . 118.5(3) no
P1 C121 C126 . . . 122.7(3) no
C122 C121 C126 . . . 118.7(4) no
C121 C122 C123 . . . 120.3(5) no
C122 C123 C124 . . . 119.9(5) no
C123 C124 C125 . . . 121.5(5) no
C124 C125 C126 . . . 119.8(5) no
C121 C126 C125 . . . 119.8(4) no
P1 C131 C231 . . . 121.9(3) no
C2 C1 C3 . . . 125.6(17) no
O1 C1 C2 . . . 126.7(13) no
O1 C1 C3 . . . 107.7(14) no
P2 C211 C216 . . . 123.1(3) no
C212 C211 C216 . . . 119.2(4) no
P2 C211 C212 . . . 117.6(4) no
C211 C212 C213 . . . 121.2(5) no
C113 C112 H112 . . . 121.00 no
C111 C112 H112 . . . 121.00 no
C212 C213 C214 . . . 119.9(5) no
C112 C113 H113 . . . 120.00 no
C114 C113 H113 . . . 120.00 no
C115 C114 H114 . . . 120.00 no
C213 C214 C215 . . . 120.8(6) no
C113 C114 H114 . . . 120.00 no
C114 C115 H115 . . . 120.00 no
C214 C215 C216 . . . 118.9(6) no
C116 C115 H115 . . . 120.00 no
C211 C216 C215 . . . 120.0(4) no
C111 C116 H116 . . . 119.00 no
C115 C116 H116 . . . 120.00 no
P2 C221 C222 . . . 119.1(3) no
P2 C221 C226 . . . 123.4(3) no
C222 C221 C226 . . . 117.6(3) no
C221 C222 C223 . . . 120.9(4) no
C123 C122 H122 . . . 120.00 no
C121 C122 H122 . . . 120.00 no
C124 C123 H123 . . . 120.00 no
C122 C123 H123 . . . 120.00 no
C222 C223 C224 . . . 120.5(5) no
C123 C124 H124 . . . 119.00 no
C125 C124 H124 . . . 119.00 no
C223 C224 C225 . . . 119.2(4) no
C124 C125 H125 . . . 120.00 no
C126 C125 H125 . . . 120.00 no
C224 C225 C226 . . . 120.7(5) no
C221 C226 C225 . . . 121.1(4) no
C125 C126 H126 . . . 120.00 no
C121 C126 H126 . . . 120.00 no
C231 C131 H131 . . . 119.00 no
P1 C131 H131 . . . 119.00 no
P2 C231 C131 . . . 121.4(3) no
O1 C1 H11 . . . 105.00 no
H8 C1 H9 . . . 109.00 no
C3 C1 H10 . . . 60.00 no
C3 C1 H11 . . . 52.00 no
O1 C1 H10 . . . 105.00 no
O1 C1 H9 . . . 110.00 no
O1 C1 H8 . . . 110.00 no
H10 C1 H11 . . . 110.00 no
C2 C1 H8 . . . 51.00 no
C2 C1 H9 . . . 58.00 no
C2 C1 H10 . . . 104.00 no
C2 C1 H11 . . . 105.00 no
C3 C1 H8 . . . 111.00 no
C3 C1 H9 . . . 109.00 no
H8 C1 H10 . . . 145.00 no
H8 C1 H11 . . . 64.00 no
H9 C1 H10 . . . 54.00 no
H9 C1 H11 . . . 144.00 no
H3 C2 H4 . . . 110.00 no
H3 C2 H8 . . . 99.00 no
C1 C2 H2 . . . 109.00 no
H2 C2 H9 . . . 64.00 no
H2 C2 H8 . . . 150.00 no
C1 C2 H3 . . . 109.00 no
C1 C2 H4 . . . 109.00 no
C1 C2 H8 . . . 51.00 no
C1 C2 H9 . . . 50.00 no
H2 C2 H3 . . . 110.00 no
H2 C2 H4 . . . 109.00 no
H8 C2 H9 . . . 101.00 no
H3 C2 H9 . . . 106.00 no
H4 C2 H8 . . . 66.00 no
H4 C2 H9 . . . 144.00 no
H5 C3 H7 . . . 109.00 no
H5 C3 H10 . . . 85.00 no
H5 C3 H11 . . . 133.00 no
C1 C3 H6 . . . 110.00 no
C1 C3 H5 . . . 110.00 no
H10 C3 H11 . . . 98.00 no
C1 C3 H10 . . . 49.00 no
C1 C3 H11 . . . 50.00 no
C1 C3 H7 . . . 109.00 no
H7 C3 H11 . . . 118.00 no
H6 C3 H10 . . . 158.00 no
H5 C3 H6 . . . 110.00 no
H6 C3 H7 . . . 109.00 no
H6 C3 H11 . . . 60.00 no
H7 C3 H10 . . . 79.00 no
C312 C311 C316 . . . 119.1(3) no
P3 C311 C312 . . . 118.9(3) no
P3 C311 C316 . . . 121.9(3) no
C213 C212 H212 . . . 119.00 no
C211 C212 H212 . . . 119.00 no
C311 C312 C313 . . . 120.1(4) no
C212 C213 H213 . . . 120.00 no
C312 C313 C314 . . . 120.6(4) no
C214 C213 H213 . . . 120.00 no
C215 C214 H214 . . . 120.00 no
C313 C314 C315 . . . 119.3(5) no
C213 C214 H214 . . . 120.00 no
C214 C215 H215 . . . 121.00 no
C314 C315 C316 . . . 120.7(4) no
C216 C215 H215 . . . 120.00 no
C215 C216 H216 . . . 120.00 no
C211 C216 H216 . . . 120.00 no
C311 C316 C315 . . . 120.2(3) no
P3 C321 C326 . . . 121.1(2) no
C322 C321 C326 . . . 119.5(3) no
P3 C321 C322 . . . 119.4(2) no
C221 C222 H222 . . . 120.00 no
C223 C222 H222 . . . 120.00 no
C321 C322 C323 . . . 120.2(4) no
C224 C223 H223 . . . 120.00 no
C222 C223 H223 . . . 120.00 no
C322 C323 C324 . . . 119.7(4) no
C223 C224 H224 . . . 120.00 no
C323 C324 C325 . . . 120.1(3) no
C225 C224 H224 . . . 120.00 no
C224 C225 H225 . . . 120.00 no
C324 C325 C326 . . . 120.4(4) no
C226 C225 H225 . . . 120.00 no
C321 C326 C325 . . . 120.1(4) no
C225 C226 H226 . . . 120.00 no
C221 C226 H226 . . . 119.00 no
C131 C231 H231 . . . 119.00 no
P3 C331 C431 . . . 121.4(2) no
P2 C231 H231 . . . 119.00 no
C412 C411 C416 . . . 118.8(4) no
P4 C411 C416 . . . 123.9(3) no
P4 C411 C412 . . . 117.4(3) no
C311 C312 H312 . . . 120.00 no
C313 C312 H312 . . . 120.00 no
C411 C412 C413 . . . 120.7(4) no
C314 C313 H313 . . . 120.00 no
C312 C313 H313 . . . 120.00 no
C412 C413 C414 . . . 119.7(5) no
C413 C414 C415 . . . 120.1(5) no
C313 C314 H314 . . . 120.00 no
C315 C314 H314 . . . 120.00 no
C316 C315 H315 . . . 120.00 no
C414 C415 C416 . . . 120.6(4) no
C314 C315 H315 . . . 120.00 no
C315 C316 H316 . . . 120.00 no
C411 C416 C415 . . . 120.2(4) no
C311 C316 H316 . . . 120.00 no
C422 C421 C426 . . . 120.2(3) no
P4 C421 C426 . . . 121.7(3) no
P4 C421 C422 . . . 118.1(3) no
C321 C322 H322 . . . 120.00 no
C421 C422 C423 . . . 120.2(4) no
C323 C322 H322 . . . 120.00 no
C324 C323 H323 . . . 120.00 no
C422 C423 C424 . . . 120.2(5) no
C322 C323 H323 . . . 120.00 no
C323 C324 H324 . . . 120.00 no
C423 C424 C425 . . . 119.8(4) no
C325 C324 H324 . . . 120.00 no
C326 C325 H325 . . . 120.00 no
C324 C325 H325 . . . 120.00 no
C424 C425 C426 . . . 121.3(5) no
C321 C326 H326 . . . 120.00 no
C421 C426 C425 . . . 118.2(4) no
C325 C326 H326 . . . 120.00 no
P4 C431 C331 . . . 121.6(2) no
P3 C331 H331 . . . 119.00 no
C431 C331 H331 . . . 119.00 no
C411 C412 H412 . . . 120.00 no
C413 C412 H412 . . . 120.00 no
C414 C413 H413 . . . 120.00 no
C412 C413 H413 . . . 120.00 no
C413 C414 H414 . . . 120.00 no
C415 C414 H414 . . . 120.00 no
C416 C415 H415 . . . 120.00 no
C414 C415 H415 . . . 120.00 no
C415 C416 H416 . . . 120.00 no
C411 C416 H416 . . . 120.00 no
C423 C422 H422 . . . 120.00 no
C421 C422 H422 . . . 120.00 no
C422 C423 H423 . . . 120.00 no
C424 C423 H423 . . . 120.00 no
C423 C424 H424 . . . 120.00 no
C425 C424 H424 . . . 120.00 no
C426 C425 H425 . . . 119.00 no
C424 C425 H425 . . . 119.00 no
C421 C426 H426 . . . 121.00 no
C425 C426 H426 . . . 121.00 no
C331 C431 H431 . . . 119.00 no
P4 C431 H431 . . . 119.00 no
F1 B F2 . . . 108.4(5) no
F1 B F3 . . . 113.9(9) no
F1 B F4 . . . 130.1(9) no
F2 B F3 . . . 110.7(7) no
F2 B F4 . . . 94.0(7) no
F3 B F4 . . . 97.5(5) no

loop_
_geom_bond_atom_site_label_1
_geom_bond_atom_site_label_2
_geom_bond_site_symmetry_1
_geom_bond_site_symmetry_2
_geom_bond_distance
_geom_bond_publ_flag
Cu P1 . . 2.2775(10) yes
Cu P2 . . 2.2724(11) yes
Cu P3 . . 2.2820(10) yes
Cu P4 . . 2.2851(10) yes
P1 C111 . . 1.841(4) no
P1 C121 . . 1.822(3) no
P1 C131 . . 1.812(5) no
P2 C211 . . 1.827(4) no
P2 C221 . . 1.815(3) no
P2 C231 . . 1.816(4) no
P3 C311 . . 1.836(3) no
P3 C321 . . 1.837(3) no
P3 C331 . . 1.827(3) no
P4 C411 . . 1.826(3) no
P4 C421 . . 1.827(3) no
P4 C431 . . 1.812(3) no
F1 B . . 1.194(11) no
F2 B . . 1.401(10) no
F3 B . . 1.352(10) no
F4 B . . 1.307(9) no
O1 C1 . . 1.409(13) no
O1 H1 . . 0.8800 no
C111 C116 . . 1.381(7) no
C111 C112 . . 1.394(6) no
C112 C113 . . 1.411(7) no
C113 C114 . . 1.353(12) no
C114 C115 . . 1.356(9) no
C115 C116 . . 1.385(8) no
C121 C126 . . 1.380(6) no
C121 C122 . . 1.375(7) no
C122 C123 . . 1.392(8) no
C123 C124 . . 1.338(9) no
C124 C125 . . 1.345(8) no
C125 C126 . . 1.398(6) no
C131 C231 . . 1.306(7) no
C1 C2 . . 1.187(18) no
C1 C3 . . 1.20(3) no
C211 C216 . . 1.367(7) no
C211 C212 . . 1.381(6) no
C112 H112 . . 0.9500 no
C212 C213 . . 1.376(8) no
C113 H113 . . 0.9500 no
C213 C214 . . 1.353(14) no
C214 C215 . . 1.383(10) no
C114 H114 . . 0.9500 no
C215 C216 . . 1.413(8) no
C115 H115 . . 0.9500 no
C116 H116 . . 0.9500 no
C221 C222 . . 1.380(6) no
C221 C226 . . 1.388(6) no
C122 H122 . . 0.9500 no
C222 C223 . . 1.392(6) no
C223 C224 . . 1.374(8) no
C123 H123 . . 0.9500 no
C224 C225 . . 1.358(7) no
C124 H124 . . 0.9500 no
C125 H125 . . 0.9500 no
C225 C226 . . 1.387(6) no
C126 H126 . . 0.9500 no
C131 H131 . . 0.9500 no
C1 H9 . . 0.9600 no
C1 H10 . . 0.9500 no
C1 H8 . . 0.9500 no
C1 H11 . . 0.9400 no
C2 H4 . . 0.9500 no
C2 H8 . . 0.9400 no
C2 H9 . . 1.0600 no
C2 H3 . . 0.9500 no
C2 H2 . . 0.9500 no
C3 H6 . . 0.9500 no
C3 H5 . . 0.9400 no
C3 H10 . . 1.0900 no
C3 H11 . . 0.9600 no
C3 H7 . . 0.9600 no
C311 C312 . . 1.376(5) no
C311 C316 . . 1.376(5) no
C212 H212 . . 0.9500 no
C312 C313 . . 1.379(6) no
C313 C314 . . 1.378(6) no
C213 H213 . . 0.9500 no
C314 C315 . . 1.354(6) no
C214 H214 . . 0.9500 no
C315 C316 . . 1.386(6) no
C215 H215 . . 0.9500 no
C216 H216 . . 0.9500 no
C321 C326 . . 1.384(5) no
C321 C322 . . 1.370(5) no
C222 H222 . . 0.9500 no
C322 C323 . . 1.401(5) no
C323 C324 . . 1.373(6) no
C223 H223 . . 0.9500 no
C224 H224 . . 0.9500 no
C324 C325 . . 1.368(6) no
C325 C326 . . 1.384(5) no
C225 H225 . . 0.9500 no
C226 H226 . . 0.9500 no
C331 C431 . . 1.325(5) no
C231 H231 . . 0.9500 no
C411 C416 . . 1.384(5) no
C411 C412 . . 1.391(6) no
C312 H312 . . 0.9500 no
C412 C413 . . 1.372(7) no
C313 H313 . . 0.9500 no
C413 C414 . . 1.382(9) no
C414 C415 . . 1.363(7) no
C314 H314 . . 0.9500 no
C415 C416 . . 1.376(7) no
C315 H315 . . 0.9500 no
C316 H316 . . 0.9500 no
C421 C422 . . 1.371(6) no
C421 C426 . . 1.393(6) no
C322 H322 . . 0.9500 no
C422 C423 . . 1.392(7) no
C423 C424 . . 1.356(8) no
C323 H323 . . 0.9500 no
C324 H324 . . 0.9500 no
C424 C425 . . 1.373(7) no
C425 C426 . . 1.393(6) no
C325 H325 . . 0.9500 no
C326 H326 . . 0.9500 no
C331 H331 . . 0.9500 no
C412 H412 . . 0.9500 no
C413 H413 . . 0.9500 no
C414 H414 . . 0.9500 no
C415 H415 . . 0.9500 no
C416 H416 . . 0.9500 no
C422 H422 . . 0.9500 no
C423 H423 . . 0.9500 no
C424 H424 . . 0.9500 no
C425 H425 . . 0.9500 no
C426 H426 . . 0.9500 no
C431 H431 . . 0.9500 no

loop_
_geom_contact_atom_site_label_1
_geom_contact_atom_site_label_2
_geom_contact_distance
_geom_contact_site_symmetry_1
_geom_contact_site_symmetry_2
_geom_contact_publ_flag
Cu H112 3.6200 . . no
Cu H122 3.4800 . . no
Cu H212 3.4400 . . no
Cu H222 3.4600 . . no
Cu H312 3.6000 . . no
Cu H322 3.5400 . . no
Cu H412 3.4100 . . no
Cu H422 3.5200 . . no
P1 P2 3.2106(15) . . no
P1 P3 3.7360(13) . . no
P1 C231 2.736(5) . . no
P2 P1 3.2106(15) . . no
P2 P4 3.7546(13) . . no
P2 C131 2.734(5) . . no
P3 P1 3.7360(13) . . no
P3 P4 3.2284(13) . . no
P3 C431 2.760(3) . . no
P4 P2 3.7546(13) . . no
P4 P3 3.2284(13) . . no
P4 C331 2.750(3) . . no
F1 C231 3.257(9) . . no
F1 C131 3.355(9) . . no
F2 C131 3.306(6) . . no
F3 C426 3.349(7) . 1_455 no
F4 C431 3.245(6) . 1_455 no
F4 O1 2.998(9) . . no
F1 H231 2.5900 . . no
F1 H131 2.7800 . . no
F2 H126 2.5700 . . no
F2 H123 2.7100 . 3_456 no
F2 H224 2.7900 . 4_655 no
F2 H131 2.4100 . . no
F3 H215 2.6000 . 3_446 no
F3 H426 2.4700 . 1_455 no
F4 H1 2.1200 . . no
F4 H224 2.7200 . 4_655 no
F4 H431 2.4900 . 1_455 no
O1 F4 2.998(9) . . no
O1 C331 3.356(7) . 1_455 no
O1 H331 2.4800 . 1_455 no
O1 H115 2.8200 . 4_645 no
C2 H216 2.9300 . 4_655 no
C115 C315 3.333(7) . . no
C116 C126 3.556(6) . . no
C116 C315 3.529(6) . . no
C116 C316 3.546(6) . . no
C122 C422 3.428(7) . . no
C124 C426 3.540(7) . 3_456 no
C125 C426 3.576(7) . 3_456 no
C125 C425 3.414(7) . 3_456 no
C126 C116 3.556(6) . . no
C131 F1 3.355(9) . . no
C131 F2 3.306(6) . . no
C211 C411 3.573(5) . . no
C211 C412 3.560(6) . . no
C212 C414 3.547(6) . 3_446 no
C213 C414 3.363(7) . 3_446 no
C114 H226 3.0600 . 4_655 no
C214 C414 3.549(7) . 3_446 no
C215 C414 3.540(7) . . no
C215 C415 3.567(7) . 3_446 no
C216 C412 3.534(6) . . no
C216 C413 3.474(7) . . no
C216 C226 3.598(6) . . no
C121 H116 2.6200 . . no
C122 H422 3.0600 . . no
C222 C322 3.525(5) . . no
C122 H116 2.9900 . . no
C126 H324 2.9700 . 2_655 no
C226 C216 3.598(6) . . no
C126 H116 3.0700 . . no
C126 H131 2.9100 . . no
C131 H112 2.9300 . . no
C231 F1 3.257(9) . . no
C131 H126 2.7800 . . no
C315 C412 3.545(6) . 4_755 no
C315 C116 3.529(6) . . no
C315 C115 3.333(7) . . no
C316 C116 3.546(6) . . no
C316 C326 3.453(5) . . no
C221 H216 2.6500 . . no
C322 C222 3.525(5) . . no
C222 H322 2.9500 . . no
C224 H10 2.8200 . 4_645 no
C224 H9 2.8900 . 4_645 no
C225 H424 2.9200 . 2_654 no
C225 H10 2.9500 . 4_645 no
C225 H7 3.0700 . 4_645 no
C225 H9 3.0700 . 4_645 no
C326 C316 3.453(5) . . no
C226 H231 2.9600 . . no
C226 H216 3.0700 . . no
C331 O1 3.356(7) . 1_655 no
C231 H226 2.7900 . . no
C231 H212 2.9400 . . no
C411 C211 3.573(5) . . no
C312 H122 3.1000 . . no
C412 C211 3.560(6) . . no
C412 C315 3.545(6) . 4_745 no
C412 C216 3.534(6) . . no
C413 C216 3.474(7) . . no
C414 C213 3.363(7) . 3_546 no
C414 C215 3.540(7) . . no
C414 C212 3.547(6) . 3_546 no
C414 C214 3.549(7) . 3_546 no
C315 H412 3.0000 . 4_755 no
C415 C215 3.567(7) . 3_546 no
C416 C426 3.581(7) . . no
C316 H413 3.0500 . 4_755 no
C321 H316 2.6700 . . no
C321 H314 3.0700 . 4_745 no
C422 C122 3.428(7) . . no
C324 H313 2.9900 . 4_745 no
C325 H413 3.0500 . 4_755 no
C425 C125 3.414(7) . 3_556 no
C325 H414 3.0700 . 4_755 no
C426 C125 3.576(7) . 3_556 no
C326 H314 2.8300 . 4_745 no
C326 H316 3.0100 . . no
C426 F3 3.349(7) . 1_655 no
C326 H413 2.8900 . 4_755 no
C326 H331 2.8900 . . no
C426 C124 3.540(7) . 3_556 no
C426 C416 3.581(7) . . no
C331 H326 2.8800 . . no
C331 H312 2.8500 . . no
C431 F4 3.245(6) . 1_655 no
C421 H416 2.6300 . . no
C422 H122 2.9700 . . no
C422 H416 3.0800 . . no
C424 H6 2.8400 . 2_655 no
C425 H8 3.0200 . 2_655 no
C425 H11 3.0400 . 2_655 no
C425 H6 3.0700 . 2_655 no
C426 H416 3.0200 . . no
C426 H431 2.9300 . . no
C431 H412 3.0200 . . no
C431 H426 2.7100 . . no
B H1 2.9700 . . no
H1 B 2.9700 . . no
H1 H331 2.3300 . 1_455 no
H1 F4 2.1200 . . no
H1 H5 1.9400 . . no
H2 H216 2.3800 . 4_655 no
H3 H7 1.9800 . . no
H3 H6 2.5400 . . no
H5 H1 1.9400 . . no
H6 H424 2.5300 . 2_654 no
H6 H3 2.5400 . . no
H6 C425 3.0700 . 2_654 no
H6 C424 2.8400 . 2_654 no
H7 H3 1.9800 . . no
H7 C225 3.0700 . 4_655 no
H8 C425 3.0200 . 2_654 no
H8 H425 2.5200 . 2_654 no
H9 C225 3.0700 . 4_655 no
H9 C224 2.8900 . 4_655 no
H10 C224 2.8200 . 4_655 no
H10 C225 2.9500 . 4_655 no
H11 C425 3.0400 . 2_654 no
H112 C131 2.9300 . . no
H112 Cu 3.6200 . . no
H113 H416 2.5100 . 2_654 no
H114 H415 2.4100 . 2_654 no
H115 O1 2.8200 . 4_655 no
H116 C126 3.0700 . . no
H116 C121 2.6200 . . no
H116 C122 2.9900 . . no
H122 Cu 3.4800 . . no
H122 C422 2.9700 . . no
H122 C312 3.1000 . . no
H123 F2 2.7100 . 3_556 no
H125 H312 2.5400 . 3_456 no
H126 H131 2.2600 . . no
H126 C131 2.7800 . . no
H126 F2 2.5700 . . no
H131 F1 2.7800 . . no
H131 H126 2.2600 . . no
H131 F2 2.4100 . . no
H131 C126 2.9100 . . no
H212 Cu 3.4400 . . no
H212 C231 2.9400 . . no
H213 H316 2.5600 . 2_655 no
H215 F3 2.6000 . 3_546 no
H216 H2 2.3800 . 4_645 no
H216 C221 2.6500 . . no
H216 C226 3.0700 . . no
H216 C2 2.9300 . 4_645 no
H222 Cu 3.4600 . . no
H222 H412 2.4900 . . no
H224 F4 2.7200 . 4_645 no
H224 F2 2.7900 . 4_645 no
H226 C231 2.7900 . . no
H226 H231 2.3100 . . no
H226 C114 3.0600 . 4_645 no
H231 F1 2.5900 . . no
H231 H226 2.3100 . . no
H231 C226 2.9600 . . no
H312 Cu 3.6000 . . no
H312 C331 2.8500 . . no
H312 H125 2.5400 . 3_556 no
H313 C324 2.9900 . 4_755 no
H314 C321 3.0700 . 4_755 no
H314 C326 2.8300 . 4_755 no
H316 H213 2.5600 . 2_654 no
H316 C326 3.0100 . . no
H316 C321 2.6700 . . no
H322 Cu 3.5400 . . no
H322 C222 2.9500 . . no
H324 C126 2.9700 . 2_654 no
H326 H331 2.3400 . . no
H326 C331 2.8800 . . no
H331 O1 2.4800 . 1_655 no
H331 C326 2.8900 . . no
H331 H1 2.3300 . 1_655 no
H331 H326 2.3400 . . no
H412 C315 3.0000 . 4_745 no
H412 Cu 3.4100 . . no
H412 C431 3.0200 . . no
H412 H222 2.4900 . . no
H413 C316 3.0500 . 4_745 no
H413 C326 2.8900 . 4_745 no
H413 C325 3.0500 . 4_745 no
H414 C325 3.0700 . 4_745 no
H415 H114 2.4100 . 2_655 no
H416 C422 3.0800 . . no
H416 C426 3.0200 . . no
H416 C421 2.6300 . . no
H416 H113 2.5100 . 2_655 no
H422 C122 3.0600 . . no
H422 Cu 3.5200 . . no
H424 C225 2.9200 . 2_655 no
H424 H6 2.5300 . 2_655 no
H425 H8 2.5200 . 2_655 no
H426 F3 2.4700 . 1_655 no
H426 H431 2.2700 . . no
H426 C431 2.7100 . . no
H431 H426 2.2700 . . no
H431 C426 2.9300 . . no
H431 F4 2.4900 . 1_655 no

loop_
_geom_hbond_atom_site_label_D
_geom_hbond_atom_site_label_H
_geom_hbond_atom_site_label_A
_geom_hbond_site_symmetry_A
_geom_hbond_distance_DH
_geom_hbond_distance_HA
_geom_hbond_distance_DA
_geom_hbond_angle_DHA
_geom_hbond_publ_flag
O1 H1 F4 . 0.8800 2.1200 2.998(9) 179.00 yes
C131 H131 F2 . 0.9500 2.4100 3.306(6) 158.00 no
C331 H331 O1 1_655 0.9500 2.4800 3.356(7) 153.00 no
C426 H426 F3 1_655 0.9500 2.4700 3.349(7) 154.00 no
C431 H431 F4 1_655 0.9500 2.4900 3.245(6) 137.00 no

loop_
_geom_torsion_atom_site_label_1
_geom_torsion_atom_site_label_2
_geom_torsion_atom_site_label_3
_geom_torsion_atom_site_label_4
_geom_torsion_site_symmetry_1
_geom_torsion_site_symmetry_2
_geom_torsion_site_symmetry_3
_geom_torsion_site_symmetry_4
_geom_torsion
_geom_torsion_publ_flag
P2 Cu P1 C111 . . . . -107.91(16) no
P2 Cu P1 C121 . . . . 121.75(15) no
P2 Cu P1 C131 . . . . 2.03(14) no
P3 Cu P1 C111 . . . . 26.50(17) no
P3 Cu P1 C121 . . . . -103.83(15) no
P3 Cu P1 C131 . . . . 136.44(14) no
P4 Cu P1 C111 . . . . 134.42(16) no
P4 Cu P1 C121 . . . . 4.08(16) no
P4 Cu P1 C131 . . . . -115.65(14) no
P1 Cu P2 C211 . . . . -109.30(16) no
P1 Cu P2 C221 . . . . 118.66(15) no
P1 Cu P2 C231 . . . . -1.08(14) no
P3 Cu P2 C211 . . . . 133.82(16) no
P3 Cu P2 C221 . . . . 1.78(16) no
P3 Cu P2 C231 . . . . -117.96(14) no
P4 Cu P2 C211 . . . . 24.30(17) no
P4 Cu P2 C221 . . . . -107.75(15) no
P4 Cu P2 C231 . . . . 132.52(14) no
P1 Cu P3 C311 . . . . 30.44(14) no
P1 Cu P3 C321 . . . . -99.97(13) no
P1 Cu P3 C331 . . . . 139.80(11) no
P2 Cu P3 C311 . . . . 138.73(14) no
P2 Cu P3 C321 . . . . 8.32(15) no
P2 Cu P3 C331 . . . . -111.91(12) no
P4 Cu P3 C311 . . . . -102.95(14) no
P4 Cu P3 C321 . . . . 126.65(13) no
P4 Cu P3 C331 . . . . 6.41(11) no
P1 Cu P4 C411 . . . . 127.31(13) no
P1 Cu P4 C421 . . . . -4.73(16) no
P1 Cu P4 C431 . . . . -123.09(16) no
P2 Cu P4 C411 . . . . 18.79(13) no
P2 Cu P4 C421 . . . . -113.25(15) no
P2 Cu P4 C431 . . . . 128.39(16) no
P3 Cu P4 C411 . . . . -116.05(12) no
P3 Cu P4 C421 . . . . 111.91(15) no
P3 Cu P4 C431 . . . . -6.45(16) no
Cu P1 C111 C112 . . . . 57.1(4) no
Cu P1 C111 C116 . . . . -119.4(3) no
C121 P1 C111 C112 . . . . -162.3(3) no
C121 P1 C111 C116 . . . . 21.3(4) no
C131 P1 C111 C112 . . . . -54.0(4) no
C131 P1 C111 C116 . . . . 129.6(4) no
Cu P1 C121 C122 . . . . 33.8(4) no
Cu P1 C121 C126 . . . . -150.1(3) no
C111 P1 C121 C122 . . . . -101.5(3) no
C111 P1 C121 C126 . . . . 74.6(4) no
C131 P1 C121 C122 . . . . 152.8(3) no
C131 P1 C121 C126 . . . . -31.1(4) no
Cu P1 C131 C231 . . . . -3.2(4) no
C111 P1 C131 C231 . . . . 117.1(4) no
C121 P1 C131 C231 . . . . -136.4(4) no
Cu P2 C211 C212 . . . . 50.4(4) no
Cu P2 C211 C216 . . . . -125.7(3) no
C221 P2 C211 C212 . . . . -169.1(3) no
C221 P2 C211 C216 . . . . 14.8(4) no
C231 P2 C211 C212 . . . . -60.0(4) no
C231 P2 C211 C216 . . . . 123.9(4) no
Cu P2 C221 C222 . . . . 34.7(3) no
Cu P2 C221 C226 . . . . -146.7(3) no
C211 P2 C221 C222 . . . . -101.8(3) no
C211 P2 C221 C226 . . . . 76.9(4) no
C231 P2 C221 C222 . . . . 153.4(3) no
C231 P2 C221 C226 . . . . -27.9(4) no
Cu P2 C231 C131 . . . . -0.6(4) no
C211 P2 C231 C131 . . . . 119.5(4) no
C221 P2 C231 C131 . . . . -132.2(4) no
Cu P3 C311 C312 . . . . 60.4(4) no
Cu P3 C311 C316 . . . . -115.0(3) no
C321 P3 C311 C312 . . . . -156.6(4) no
C321 P3 C311 C316 . . . . 28.0(4) no
C331 P3 C311 C312 . . . . -49.5(4) no
C331 P3 C311 C316 . . . . 135.2(4) no
Cu P3 C321 C322 . . . . 17.7(3) no
Cu P3 C321 C326 . . . . -162.3(2) no
C311 P3 C321 C322 . . . . -116.1(3) no
C311 P3 C321 C326 . . . . 63.9(3) no
C331 P3 C321 C322 . . . . 137.7(3) no
C331 P3 C321 C326 . . . . -42.3(3) no
Cu P3 C331 C431 . . . . -5.3(4) no
C311 P3 C331 C431 . . . . 111.4(3) no
C321 P3 C331 C431 . . . . -142.1(3) no
Cu P4 C411 C412 . . . . 47.5(3) no
Cu P4 C411 C416 . . . . -130.4(3) no
C421 P4 C411 C412 . . . . -171.2(3) no
C421 P4 C411 C416 . . . . 10.8(3) no
C431 P4 C411 C412 . . . . -63.5(3) no
C431 P4 C411 C416 . . . . 118.6(3) no
Cu P4 C421 C422 . . . . 38.9(4) no
Cu P4 C421 C426 . . . . -143.6(3) no
C411 P4 C421 C422 . . . . -98.0(3) no
C411 P4 C421 C426 . . . . 79.6(3) no
C431 P4 C421 C422 . . . . 156.8(3) no
C431 P4 C421 C426 . . . . -25.7(4) no
Cu P4 C431 C331 . . . . 5.4(4) no
C411 P4 C431 C331 . . . . 126.2(4) no
C421 P4 C431 C331 . . . . -126.6(4) no
P2 C211 C212 C213 . . . . -177.2(4) no
C216 C211 C212 C213 . . . . -1.0(7) no
P2 C211 C216 C215 . . . . 177.4(4) no
C212 C211 C216 C215 . . . . 1.4(7) no
C211 C212 C213 C214 . . . . 0.0(8) no
C212 C213 C214 C215 . . . . 0.6(9) no
C213 C214 C215 C216 . . . . -0.2(8) no
C214 C215 C216 C211 . . . . -0.8(7) no
P2 C221 C222 C223 . . . . 178.5(3) no
C226 C221 C222 C223 . . . . -0.2(6) no
P2 C221 C226 C225 . . . . -178.5(3) no
C222 C221 C226 C225 . . . . 0.2(6) no
C221 C222 C223 C224 . . . . 0.5(6) no
C222 C223 C224 C225 . . . . -0.6(7) no
C223 C224 C225 C226 . . . . 0.6(7) no
C224 C225 C226 C221 . . . . -0.4(7) no
P4 C411 C412 C413 . . . . -176.4(4) no
C416 C411 C412 C413 . . . . 1.7(6) no
P4 C411 C416 C415 . . . . 175.6(3) no
C412 C411 C416 C415 . . . . -2.3(6) no
C411 C412 C413 C414 . . . . 0.2(7) no
C412 C413 C414 C415 . . . . -1.6(7) no
C413 C414 C415 C416 . . . . 1.0(7) no
C414 C415 C416 C411 . . . . 1.0(6) no
P4 C421 C422 C423 . . . . 178.4(4) no
C426 C421 C422 C423 . . . . 0.8(7) no
P4 C421 C426 C425 . . . . -178.6(3) no
C422 C421 C426 C425 . . . . -1.1(6) no
C421 C422 C423 C424 . . . . 0.9(8) no
C422 C423 C424 C425 . . . . -2.4(8) no
C423 C424 C425 C426 . . . . 2.2(8) no
C424 C425 C426 C421 . . . . -0.4(7) no
